data_7039797
loop_
_publ_author_name
'Jeyalakshmi, Kumaramangalam'
'Haribabu, Jebiti'
'Bhuvanesh, Nattamai S. P.'
'Karvembu, Ramasamy'

_publ_section_title
;
 Half-sandwich RuCl2(\h(6)-p-cymene) core complexes containing sulfur
 donor aroylthiourea ligands: DNA and protein binding, DNA cleavage and
 cytotoxic studies.
;
_journal_issue 31
_journal_name_full 'Dalton transactions (Cambridge, England : 2003)'
_journal_page_first 12518
_journal_page_last 12531
_journal_paper_doi 10.1039/c6dt01167e
_journal_volume 45
_journal_year 2016
_chemical_formula_moiety 'C16 H12 N2 O S2'
_chemical_formula_sum 'C16 H12 N2 O S2'
_chemical_formula_weight 312.40
_chemical_name_systematic
;
 ?
;
_space_group_crystal_system monoclinic
_space_group_IT_number 14
_space_group_name_Hall '-P 2ybc'
_space_group_name_H-M_alt 'P 1 21/c 1'
_symmetry_space_group_name_Hall '-P 2ybc'
_symmetry_space_group_name_H-M 'P 1 21/c 1'
_atom_sites_solution_hydrogens geom
_audit_creation_date 2015-04-30
_audit_creation_method
;
Olex2 1.2-beta
(compiled 2014.10.22 svn.r3046 for OlexSys, GUI svn.r4928)
;
_audit_update_record
;
2015-12-18 deposited with the CCDC.
2016-07-05 downloaded from the CCDC.
;
_cell_angle_alpha 90
_cell_angle_beta 103.112(3)
_cell_angle_gamma 90
_cell_formula_units_Z 4
_cell_length_a 14.808(3)
_cell_length_b 5.9200(13)
_cell_length_c 16.679(4)
_cell_measurement_reflns_used 9986
_cell_measurement_temperature 150.15
_cell_measurement_theta_max 27.421
_cell_measurement_theta_min 2.584
_cell_volume 1424.0(5)
_computing_cell_refinement 'SAINT v8.34A (Bruker, 2013)'
_computing_data_reduction 'SAINT v8.34A (Bruker, 2013)'
_computing_molecular_graphics 'Olex2 (Dolomanov et al., 2009)'
_computing_publication_material 'Olex2 (Dolomanov et al., 2009)'
_computing_structure_refinement 'XL (Sheldrick, 2008)'
_diffrn_ambient_temperature 150.15
_diffrn_measured_fraction_theta_full 0.998
_diffrn_measured_fraction_theta_max 0.992
_diffrn_measurement_device_type 'Bruker APEX-II CCD'
_diffrn_measurement_method '\f and \w scans'
_diffrn_radiation_type MoK\a
_diffrn_radiation_wavelength 0.71073
_diffrn_reflns_av_R_equivalents 0.0633
_diffrn_reflns_av_unetI/netI 0.0344
_diffrn_reflns_Laue_measured_fraction_full 0.998
_diffrn_reflns_Laue_measured_fraction_max 0.992
_diffrn_reflns_limit_h_max 19
_diffrn_reflns_limit_h_min -19
_diffrn_reflns_limit_k_max 7
_diffrn_reflns_limit_k_min -7
_diffrn_reflns_limit_l_max 21
_diffrn_reflns_limit_l_min -21
_diffrn_reflns_number 24391
_diffrn_reflns_point_group_measured_fraction_full 0.998
_diffrn_reflns_point_group_measured_fraction_max 0.992
_diffrn_reflns_theta_full 25.242
_diffrn_reflns_theta_max 27.421
_diffrn_reflns_theta_min 1.412
_diffrn_standards_number 0
_exptl_absorpt_coefficient_mu 0.373
_exptl_absorpt_correction_T_max 0.7456
_exptl_absorpt_correction_T_min 0.3326
_exptl_absorpt_correction_type multi-scan
_exptl_absorpt_process_details
;
SADABS-2014/3 (Bruker,2014) was used for absorption correction.
wR2(int) was 0.1436 before and 0.0872 after correction.
The Ratio of minimum to maximum transmission is 0.4461.
The \l/2 correction factor is Not present.
;
_exptl_crystal_colour colourless
_exptl_crystal_colour_primary colourless
_exptl_crystal_density_diffrn 1.457
_exptl_crystal_description plate
_exptl_crystal_F_000 648
_exptl_crystal_size_max 0.54
_exptl_crystal_size_mid 0.54
_exptl_crystal_size_min 0.12
_refine_diff_density_max 0.499
_refine_diff_density_min -0.515
_refine_diff_density_rms 0.074
_refine_ls_extinction_coef 0.017(2)
_refine_ls_extinction_expression Fc^*^=kFc[1+0.001xFc^2^\l^3^/sin(2\q)]^-1/4^
_refine_ls_extinction_method SHELXL
_refine_ls_goodness_of_fit_ref 1.059
_refine_ls_hydrogen_treatment constr
_refine_ls_matrix_type full
_refine_ls_number_parameters 201
_refine_ls_number_reflns 3221
_refine_ls_number_restraints 13
_refine_ls_restrained_S_all 1.058
_refine_ls_R_factor_all 0.0497
_refine_ls_R_factor_gt 0.0445
_refine_ls_shift/su_max 0.000
_refine_ls_shift/su_mean 0.000
_refine_ls_structure_factor_coef Fsqd
_refine_ls_weighting_details 'w=1/[\s^2^(Fo^2^)+(0.0713P)^2^+1.0477P] where P=(Fo^2^+2Fc^2^)/3'
_refine_ls_weighting_scheme calc
_refine_ls_wR_factor_gt 0.1189
_refine_ls_wR_factor_ref 0.1264
_reflns_Friedel_coverage 0.000
_reflns_number_gt 2861
_reflns_number_total 3221
_reflns_threshold_expression 'I > 2\s(I)'
_cod_data_source_file c6dt01167e2.cif
_cod_data_source_block kjtunap
_cod_depositor_comments 'Adding full bibliography for 7039793--7039799.cif.'
_cod_database_code 7039797
_shelxl_version_number 2014-3
_shelx_space_group_comment
;
The symmetry employed for this shelxl refinement is uniquely defined
by the following loop, which should always be used as a source of
symmetry information in preference to the above space-group names.
They are only intended as comments.
;
_shelx_estimated_absorpt_t_max 0.957
_shelx_estimated_absorpt_t_min 0.824
_olex2_refinement_description
;
1. Fixed Uiso
 At 1.2 times of:
  All C(H) groups, All N(H) groups
2. Restrained distances
 C13A-C12 \\sim C13-C12
 with sigma of 0.005
3. Restrained planarity
 S2A, C13A, C14A, C15A, C16A
 with sigma of 0.1
4. Uiso/Uaniso restraints and constraints
Uanis(C13) = Uanis(C13A)
Uanis(S2) = Uanis(S2A)
Uanis(C14A) = Uanis(C14)
Uanis(C16A) = Uanis(C15) = Uanis(C15A) = Uanis(C16)
5. Same fragment restrains
{S2, C13, C14, C15, C16} sigma for 1-2: 0.005, 1-3: 0.04
as
{S2A, C13A, C14A, C15A, C16A}
6. Others
 Sof(S2A)=Sof(C13A)=Sof(C14A)=Sof(H14A)=Sof(C15A)=Sof(H15A)=Sof(C16A)=
 Sof(H16A)=1-FVAR(1)
 Sof(S2)=Sof(C13)=Sof(C14)=Sof(H14)=Sof(C15)=Sof(H15)=Sof(C16)=Sof(H16)=FVAR(1)
7.a Aromatic/amide H refined with riding coordinates:
 N1(H1), N2(H2), C5(H5), C6(H6), C7(H7), C8(H8), C9(H9), C10(H10), C11(H11),
 C14(H14), C15(H15), C16(H16), C14A(H14A), C15A(H15A), C16A(H16A)
;
_olex2_submission_special_instructions 'No special instructions were received'

loop_
_space_group_symop_operation_xyz
'x, y, z'
'-x, y+1/2, -z+1/2'
'-x, -y, -z'
'x, -y-1/2, z-1/2'

loop_
_atom_site_label
_atom_site_type_symbol
_atom_site_fract_x
_atom_site_fract_y
_atom_site_fract_z
_atom_site_U_iso_or_equiv
_atom_site_adp_type
_atom_site_occupancy
_atom_site_site_symmetry_order
_atom_site_calc_flag
_atom_site_refinement_flags_posn
_atom_site_refinement_flags_occupancy
_atom_site_disorder_assembly
_atom_site_disorder_group
S1 S 0.48454(3) 0.63776(10) 0.38642(3) 0.03014(18) Uani 1 1 d . . . .
O1 O 0.19664(9) 0.3593(2) 0.37791(7) 0.0222(3) Uani 1 1 d . . . .
N1 N 0.29809(10) 0.6774(2) 0.33429(8) 0.0161(3) Uani 1 1 d . . . .
H1 H 0.2454 0.6138 0.3377 0.019 Uiso 1 1 calc R . . .
N2 N 0.35374(10) 0.3915(2) 0.42497(8) 0.0179(3) Uani 1 1 d . . . .
H2 H 0.4014 0.3341 0.4605 0.021 Uiso 1 1 calc R . . .
C1 C 0.37273(12) 0.5761(3) 0.37944(9) 0.0174(3) Uani 1 1 d . . . .
C2 C 0.28744(12) 0.8683(3) 0.28178(9) 0.0161(3) Uani 1 1 d . . . .
C3 C 0.19492(12) 0.9064(3) 0.23361(9) 0.0166(3) Uani 1 1 d . . . .
C4 C 0.17848(13) 1.1053(3) 0.18461(10) 0.0185(4) Uani 1 1 d . . . .
C5 C 0.25228(14) 1.2549(3) 0.18259(10) 0.0226(4) Uani 1 1 d . . . .
H5 H 0.2409 1.3882 0.1501 0.027 Uiso 1 1 calc R . . .
C6 C 0.33974(13) 1.2094(3) 0.22699(11) 0.0226(4) Uani 1 1 d . . . .
H6 H 0.3890 1.3094 0.2240 0.027 Uiso 1 1 calc R . . .
C7 C 0.35781(13) 1.0153(3) 0.27737(10) 0.0207(4) Uani 1 1 d . . . .
H7 H 0.4189 0.9865 0.3083 0.025 Uiso 1 1 calc R . . .
C8 C 0.11946(12) 0.7570(3) 0.23134(10) 0.0204(4) Uani 1 1 d . . . .
H8 H 0.1290 0.6229 0.2634 0.025 Uiso 1 1 calc R . . .
C9 C 0.03297(13) 0.8024(3) 0.18371(11) 0.0249(4) Uani 1 1 d . . . .
H9 H -0.0165 0.6998 0.1832 0.030 Uiso 1 1 calc R . . .
C10 C 0.01707(14) 1.0000(4) 0.13560(11) 0.0265(4) Uani 1 1 d . . . .
H10 H -0.0429 1.0301 0.1025 0.032 Uiso 1 1 calc R . . .
C11 C 0.08736(14) 1.1471(3) 0.13664(11) 0.0244(4) Uani 1 1 d . . . .
H11 H 0.0757 1.2812 0.1047 0.029 Uiso 1 1 calc R . . .
C12 C 0.26981(11) 0.2882(3) 0.42121(9) 0.0169(3) Uani 1 1 d D . . .
S2 S 0.16329(4) -0.03722(11) 0.46609(4) 0.0219(2) Uani 0.865(2) 1 d D P A 1
C13 C 0.2702(2) 0.0847(6) 0.4711(3) 0.0175(3) Uani 0.865(2) 1 d D P A 1
C14 C 0.3385(3) -0.0371(6) 0.5200(2) 0.0257(8) Uani 0.865(2) 1 d D P A 1
H14 H 0.4022 0.0021 0.5289 0.031 Uiso 0.865(2) 1 calc R P A 1
C15 C 0.3071(2) -0.2256(5) 0.5562(2) 0.0246(4) Uani 0.865(2) 1 d D P A 1
H15 H 0.3462 -0.3255 0.5932 0.030 Uiso 0.865(2) 1 calc R P A 1
C16 C 0.2129(2) -0.2478(4) 0.53170(18) 0.0246(4) Uani 0.865(2) 1 d D P A 1
H16 H 0.1789 -0.3669 0.5491 0.030 Uiso 0.865(2) 1 calc R P A 1
S2A S 0.3614(4) -0.0482(11) 0.5314(4) 0.0219(2) Uani 0.135(2) 1 d D P A 2
C13A C 0.2670(9) 0.084(3) 0.4699(16) 0.0175(3) Uani 0.135(2) 1 d D P A 2
C14A C 0.1885(9) -0.026(3) 0.4749(12) 0.0257(8) Uani 0.135(2) 1 d D P A 2
H14A H 0.1296 0.0214 0.4439 0.031 Uiso 0.135(2) 1 calc R P A 2
C15A C 0.1975(14) -0.212(3) 0.5275(12) 0.0246(4) Uani 0.135(2) 1 d D P A 2
H15A H 0.1480 -0.2991 0.5393 0.030 Uiso 0.135(2) 1 calc R P A 2
C16A C 0.2901(12) -0.248(3) 0.5592(13) 0.0246(4) Uani 0.135(2) 1 d D P A 2
H16A H 0.3130 -0.3729 0.5936 0.030 Uiso 0.135(2) 1 calc R P A 2

loop_
_atom_site_aniso_label
_atom_site_aniso_U_11
_atom_site_aniso_U_22
_atom_site_aniso_U_33
_atom_site_aniso_U_23
_atom_site_aniso_U_13
_atom_site_aniso_U_12
S1 0.0187(3) 0.0467(3) 0.0212(3) 0.0141(2) -0.00335(18) -0.00288(19)
O1 0.0220(6) 0.0233(6) 0.0165(6) 0.0065(5) -0.0055(5) -0.0012(5)
N1 0.0180(7) 0.0190(7) 0.0080(6) 0.0020(5) -0.0038(5) -0.0018(5)
N2 0.0208(7) 0.0218(7) 0.0070(6) 0.0023(5) -0.0050(5) 0.0014(5)
C1 0.0218(8) 0.0225(8) 0.0052(7) -0.0016(6) -0.0023(6) -0.0010(6)
C2 0.0245(8) 0.0173(8) 0.0049(7) -0.0009(5) 0.0001(6) -0.0001(6)
C3 0.0256(8) 0.0181(7) 0.0047(7) -0.0025(6) 0.0005(6) 0.0000(6)
C4 0.0295(9) 0.0188(8) 0.0066(7) -0.0011(6) 0.0027(6) 0.0024(7)
C5 0.0398(10) 0.0176(8) 0.0112(8) 0.0014(6) 0.0076(7) -0.0003(7)
C6 0.0326(9) 0.0209(8) 0.0153(8) -0.0028(7) 0.0074(7) -0.0067(7)
C7 0.0263(9) 0.0219(8) 0.0123(8) -0.0020(6) 0.0008(7) -0.0035(7)
C8 0.0266(9) 0.0213(8) 0.0102(8) 0.0036(6) -0.0026(6) -0.0004(7)
C9 0.0248(9) 0.0296(9) 0.0169(8) 0.0031(7) -0.0024(7) -0.0017(7)
C10 0.0275(9) 0.0343(10) 0.0141(8) 0.0056(7) -0.0030(7) 0.0087(8)
C11 0.0353(10) 0.0255(9) 0.0110(8) 0.0058(6) 0.0024(7) 0.0085(7)
C12 0.0233(8) 0.0188(8) 0.0062(7) -0.0022(6) -0.0018(6) 0.0005(6)
S2 0.0278(4) 0.0237(3) 0.0114(3) 0.0034(2) -0.0014(2) -0.0051(2)
C13 0.0261(9) 0.0187(7) 0.0055(7) -0.0011(6) -0.0011(6) 0.0000(6)
C14 0.0335(18) 0.0280(13) 0.0110(14) -0.0056(9) -0.0041(12) 0.0010(13)
C15 0.0432(13) 0.0194(8) 0.0087(6) 0.0015(5) 0.0007(7) 0.0021(6)
C16 0.0432(13) 0.0194(8) 0.0087(6) 0.0015(5) 0.0007(7) 0.0021(6)
S2A 0.0278(4) 0.0237(3) 0.0114(3) 0.0034(2) -0.0014(2) -0.0051(2)
C13A 0.0261(9) 0.0187(7) 0.0055(7) -0.0011(6) -0.0011(6) 0.0000(6)
C14A 0.0335(18) 0.0280(13) 0.0110(14) -0.0056(9) -0.0041(12) 0.0010(13)
C15A 0.0432(13) 0.0194(8) 0.0087(6) 0.0015(5) 0.0007(7) 0.0021(6)
C16A 0.0432(13) 0.0194(8) 0.0087(6) 0.0015(5) 0.0007(7) 0.0021(6)

loop_
_atom_type_symbol
_atom_type_description
_atom_type_scat_dispersion_real
_atom_type_scat_dispersion_imag
_atom_type_scat_source
C C 0.0033 0.0016 'International Tables Vol C Tables 4.2.6.8 and 6.1.1.4'
H H 0.0000 0.0000 'International Tables Vol C Tables 4.2.6.8 and 6.1.1.4'
N N 0.0061 0.0033 'International Tables Vol C Tables 4.2.6.8 and 6.1.1.4'
O O 0.0106 0.0060 'International Tables Vol C Tables 4.2.6.8 and 6.1.1.4'
S S 0.1246 0.1234 'International Tables Vol C Tables 4.2.6.8 and 6.1.1.4'

loop_
_geom_angle_atom_site_label_1
_geom_angle_atom_site_label_2
_geom_angle_atom_site_label_3
_geom_angle
C1 N1 H1 113.9
C1 N1 C2 132.15(15)
C2 N1 H1 113.9
C1 N2 H2 116.0
C12 N2 H2 116.0
C12 N2 C1 127.99(14)
N1 C1 S1 128.52(14)
N1 C1 N2 114.64(15)
N2 C1 S1 116.82(12)
N1 C2 C3 115.38(14)
C7 C2 N1 124.05(15)
C7 C2 C3 120.54(15)
C4 C3 C2 117.88(15)
C8 C3 C2 124.10(15)
C8 C3 C4 118.01(15)
C3 C4 C11 118.89(16)
C5 C4 C3 120.01(16)
C5 C4 C11 121.09(16)
C4 C5 H5 119.8
C6 C5 C4 120.46(16)
C6 C5 H5 119.8
C5 C6 H6 119.6
C5 C6 C7 120.77(17)
C7 C6 H6 119.6
C2 C7 C6 120.28(17)
C2 C7 H7 119.9
C6 C7 H7 119.9
C3 C8 H8 119.4
C9 C8 C3 121.28(16)
C9 C8 H8 119.4
C8 C9 H9 119.8
C8 C9 C10 120.42(17)
C10 C9 H9 119.8
C9 C10 H10 120.1
C11 C10 C9 119.89(17)
C11 C10 H10 120.1
C4 C11 H11 119.3
C10 C11 C4 121.50(17)
C10 C11 H11 119.3
O1 C12 N2 122.77(15)
O1 C12 C13 120.24(18)
O1 C12 C13A 118.4(5)
N2 C12 C13 116.98(17)
N2 C12 C13A 118.8(5)
C16 S2 C13 91.00(13)
C12 C13 S2 115.60(19)
C14 C13 C12 133.4(3)
C14 C13 S2 110.99(19)
C13 C14 H14 122.9
C13 C14 C15 114.2(3)
C15 C14 H14 122.9
C14 C15 H15 124.3
C16 C15 C14 111.3(3)
C16 C15 H15 124.3
S2 C16 H16 123.8
C15 C16 S2 112.5(3)
C15 C16 H16 123.8
C16A S2A C13A 90.5(8)
C12 C13A S2A 125.8(8)
C14A C13A C12 124.5(9)
C14A C13A S2A 109.7(7)
C13A C14A H14A 121.3
C13A C14A C15A 117.3(14)
C15A C14A H14A 121.3
C14A C15A H15A 126.0
C16A C15A C14A 107.9(17)
C16A C15A H15A 126.0
S2A C16A H16A 122.8
C15A C16A S2A 114.4(15)
C15A C16A H16A 122.8

loop_
_geom_bond_atom_site_label_1
_geom_bond_atom_site_label_2
_geom_bond_distance
S1 C1 1.6734(18)
O1 C12 1.232(2)
N1 H1 0.8800
N1 C1 1.331(2)
N1 C2 1.416(2)
N2 H2 0.8800
N2 C1 1.396(2)
N2 C12 1.373(2)
C2 C3 1.440(2)
C2 C7 1.373(2)
C3 C4 1.422(2)
C3 C8 1.419(2)
C4 C5 1.413(3)
C4 C11 1.426(3)
C5 H5 0.9500
C5 C6 1.365(3)
C6 H6 0.9500
C6 C7 1.413(2)
C7 H7 0.9500
C8 H8 0.9500
C8 C9 1.372(2)
C9 H9 0.9500
C9 C10 1.408(3)
C10 H10 0.9500
C10 C11 1.354(3)
C11 H11 0.9500
C12 C13 1.464(2)
C12 C13A 1.462(5)
S2 C13 1.724(3)
S2 C16 1.711(2)
C13 C14 1.354(4)
C14 H14 0.9500
C14 C15 1.398(4)
C15 H15 0.9500
C15 C16 1.367(3)
C16 H16 0.9500
S2A C13A 1.723(7)
S2A C16A 1.717(6)
C13A C14A 1.352(7)
C14A H14A 0.9500
C14A C15A 1.397(6)
C15A H15A 0.9500
C15A C16A 1.369(6)
C16A H16A 0.9500

loop_
_geom_hbond_atom_site_label_D
_geom_hbond_atom_site_label_H
_geom_hbond_atom_site_label_A
_geom_hbond_distance_DH
_geom_hbond_distance_HA
_geom_hbond_distance_DA
_geom_hbond_angle_DHA
_geom_hbond_site_symmetry_A
N1 H1 O1 0.88 1.86 2.6132(19) 142.4 .
N2 H2 S1 0.88 2.73 3.4991(15) 146.9 3_666
N2 H2 S2A 0.88 2.68 3.139(6) 113.5 .

loop_
_geom_torsion_atom_site_label_1
_geom_torsion_atom_site_label_2
_geom_torsion_atom_site_label_3
_geom_torsion_atom_site_label_4
_geom_torsion
O1 C12 C13 S2 -1.6(4)
O1 C12 C13 C14 176.0(4)
O1 C12 C13A S2A 177.7(15)
O1 C12 C13A C14A -4(3)
N1 C2 C3 C4 175.16(14)
N1 C2 C3 C8 -5.5(2)
N1 C2 C7 C6 -176.04(15)
N2 C12 C13 S2 178.9(2)
N2 C12 C13 C14 -3.5(6)
N2 C12 C13A S2A -2(3)
N2 C12 C13A C14A 176.3(13)
C1 N1 C2 C3 171.08(16)
C1 N1 C2 C7 -11.1(3)
C1 N2 C12 O1 -4.4(3)
C1 N2 C12 C13 175.1(3)
C1 N2 C12 C13A 174.9(15)
C2 N1 C1 S1 -2.9(3)
C2 N1 C1 N2 178.76(15)
C2 C3 C4 C5 1.7(2)
C2 C3 C4 C11 -179.77(15)
C2 C3 C8 C9 -179.58(16)
C3 C2 C7 C6 1.6(2)
C3 C4 C5 C6 0.5(2)
C3 C4 C11 C10 -1.3(3)
C3 C8 C9 C10 0.0(3)
C4 C3 C8 C9 -0.3(2)
C4 C5 C6 C7 -1.6(3)
C5 C4 C11 C10 177.28(17)
C5 C6 C7 C2 0.6(3)
C7 C2 C3 C4 -2.7(2)
C7 C2 C3 C8 176.63(16)
C8 C3 C4 C5 -177.71(15)
C8 C3 C4 C11 0.9(2)
C8 C9 C10 C11 -0.4(3)
C9 C10 C11 C4 1.0(3)
C11 C4 C5 C6 -178.09(16)
C12 N2 C1 S1 -170.24(13)
C12 N2 C1 N1 8.3(2)
C12 C13 C14 C15 -179.4(5)
C12 C13A C14A C15A -177(3)
S2 C13 C14 C15 -1.7(4)
C13 C12 C13A S2A -6(46)
C13 C12 C13A C14A 172(50)
C13 S2 C16 C15 0.0(3)
C13 C14 C15 C16 1.7(4)
C14 C15 C16 S2 -0.9(4)
C16 S2 C13 C12 179.1(4)
C16 S2 C13 C14 1.0(3)
S2A C13A C14A C15A 1.5(16)
C13A C12 C13 S2 -5(48)
C13A C12 C13 C14 173(48)
C13A S2A C16A C15A -3.4(18)
C13A C14A C15A C16A -4(2)
C14A C15A C16A S2A 5(2)
C16A S2A C13A C12 179(3)
C16A S2A C13A C14A 1.0(13)
